data_2218020
loop_
_publ_author_name
'Tr\'avn\'i\<cek, Zden\<ek'
'Matikov\'a-Ma\<larov\'a, Miroslava'
'\<St\<ep\'ankov\'a, Kamila'

_publ_section_title
;
 6-(2-Chlorobenzylamino)purinium tetrachlorido(dimethyl
 sulfoxide-\k<i>O</i>)(nitrosyl-\k<i>N</i>)ruthenate(III) monohydrate
;
_journal_coeditor_code TK2253
_journal_issue 4
_journal_name_full 'Acta Crystallographica Section E'
_journal_page_first m545
_journal_page_last m546
_journal_paper_doi 10.1107/S1600536808006673
_journal_volume 64
_journal_year 2008
_chemical_formula_iupac '(C12 H11 Cl N5) [Ru Cl4 (N O) (C2 H6 O S)], H2 O'
_chemical_formula_moiety 'C12 H11 Cl N5 +, C2 H6 Cl4 N O2 Ru S -, H2 O'
_chemical_formula_sum 'C14 H19 Cl5 N6 O3 Ru S'
_chemical_formula_weight 629.73
_chemical_name_systematic
;6-(2-Chlorobenzylamino)purinium
tetrachlorido(dimethyl
 sulfoxide-\k<i>O</i>)(nitrosyl-\k<i>N</i>)ruthenate(III)
monohydrate
;
_space_group_IT_number 61
_symmetry_cell_setting orthorhombic
_symmetry_space_group_name_Hall '-P 2ac 2ab'
_symmetry_space_group_name_H-M 'P b c a'
_atom_sites_solution_hydrogens geom
_atom_sites_solution_primary direct
_atom_sites_solution_secondary difmap
_audit_creation_method SHELXL-97
_cell_angle_alpha 90
_cell_angle_beta 90
_cell_angle_gamma 90
_cell_formula_units_Z 8
_cell_length_a 15.6229(5)
_cell_length_b 12.8014(4)
_cell_length_c 22.6866(16)
_cell_measurement_reflns_used 29289
_cell_measurement_temperature 120(2)
_cell_measurement_theta_max 31.9
_cell_measurement_theta_min 2.6
_cell_volume 4537.2(4)
_computing_cell_refinement
;
CrysAlis RED (Oxford Diffraction, 2007)
;
_computing_data_collection
;
CrysAlis CCD (Oxford Diffraction, 2007)
;
_computing_data_reduction
;
CrysAlis RED (Oxford Diffraction, 2007)
;
_computing_molecular_graphics 'DIAMOND (Brandenburg, 2006)'
_computing_publication_material 'SHELXL97 (Sheldrick, 2008)'
_computing_structure_refinement 'SHELXL97 (Sheldrick, 2008)'
_computing_structure_solution 'SHELXS97 (Sheldrick, 2008)'
_diffrn_ambient_temperature 120(2)
_diffrn_detector_area_resol_mean 8.3611
_diffrn_measured_fraction_theta_full 0.999
_diffrn_measured_fraction_theta_max 0.999
_diffrn_measurement_device_type 'Oxford Diffraction Xcalibur2 diffractometer with CCD detector'
_diffrn_measurement_method 'rotation method \w'
_diffrn_radiation_monochromator graphite
_diffrn_radiation_source 'Enhance (Mo) X-ray Source'
_diffrn_radiation_type MoK\a
_diffrn_radiation_wavelength 0.71073
_diffrn_reflns_av_R_equivalents 0.018
_diffrn_reflns_av_sigmaI/netI 0.010
_diffrn_reflns_limit_h_max 15
_diffrn_reflns_limit_h_min -18
_diffrn_reflns_limit_k_max 15
_diffrn_reflns_limit_k_min -13
_diffrn_reflns_limit_l_max 26
_diffrn_reflns_limit_l_min -26
_diffrn_reflns_number 36172
_diffrn_reflns_theta_full 25.0
_diffrn_reflns_theta_max 25.0
_diffrn_reflns_theta_min 2.6
_exptl_absorpt_coefficient_mu 1.402
_exptl_absorpt_correction_T_max 0.721
_exptl_absorpt_correction_T_min 0.604
_exptl_absorpt_correction_type multi-scan
_exptl_absorpt_process_details
;
(CrysAlis RED; Oxford Diffraction, 2007)
;
_exptl_crystal_colour violet
_exptl_crystal_density_diffrn 1.844
_exptl_crystal_density_method 'not measured'
_exptl_crystal_description prism
_exptl_crystal_F_000 2512
_exptl_crystal_size_max 0.40
_exptl_crystal_size_mid 0.30
_exptl_crystal_size_min 0.25
_refine_diff_density_max 1.25
_refine_diff_density_min -0.58
_refine_ls_extinction_method none
_refine_ls_goodness_of_fit_ref 1.09
_refine_ls_hydrogen_treatment mixed
_refine_ls_matrix_type full
_refine_ls_number_parameters 279
_refine_ls_number_reflns 3984
_refine_ls_number_restraints 2
_refine_ls_restrained_S_all 1.09
_refine_ls_R_factor_all 0.035
_refine_ls_R_factor_gt 0.031
_refine_ls_shift/su_max 0.000
_refine_ls_shift/su_mean 0.000
_refine_ls_structure_factor_coef Fsqd
_refine_ls_weighting_details 'calc w=1/[\s^2^(Fo^2^)+(0.0366P)^2^+10.7079P] where P=(Fo^2^+2Fc^2^)/3'
_refine_ls_weighting_scheme calc
_refine_ls_wR_factor_gt 0.077
_refine_ls_wR_factor_ref 0.079
_reflns_number_gt 3588
_reflns_number_total 3984
_reflns_threshold_expression I>2\s(I)
_cod_data_source_file tk2253.cif
_cod_data_source_block I
_cod_database_code 2218020
_cod_database_fobs_code 2218020

loop_
_symmetry_equiv_pos_as_xyz
'x, y, z'
'-x+1/2, -y, z+1/2'
'-x, y+1/2, -z+1/2'
'x+1/2, -y+1/2, -z'
'-x, -y, -z'
'x-1/2, y, -z-1/2'
'x, -y-1/2, z-1/2'
'-x-1/2, y-1/2, z'

loop_
_atom_site_type_symbol
_atom_site_label
_atom_site_fract_x
_atom_site_fract_y
_atom_site_fract_z
_atom_site_U_iso_or_equiv
_atom_site_adp_type
_atom_site_calc_flag
_atom_site_refinement_flags
_atom_site_occupancy
Ru Ru1 0.616687(16) 0.769508(19) 0.208516(10) 0.01845(9) Uani d . 1
S S1 0.47079(7) 0.93802(7) 0.19053(4) 0.0406(3) Uani d . 1
N N1 0.57623(16) 0.3182(2) 0.47999(11) 0.0210(6) Uani d . 1
O O1 0.52917(14) 0.85527(17) 0.16242(10) 0.0250(5) Uani d . 1
Cl Cl2 0.67103(5) 0.72294(6) 0.11452(3) 0.02083(17) Uani d . 1
C C2 0.5321(2) 0.2412(2) 0.45576(14) 0.0225(7) Uani d . 1
H H2A 0.5052 0.2546 0.4190 0.027 Uiso calc R 1
N N2 0.68824(19) 0.6944(2) 0.24609(12) 0.0285(6) Uani d . 1
O O2 0.7319(2) 0.6425(2) 0.27444(12) 0.0498(8) Uani d . 1
O O3 0.87301(19) 0.6670(2) 0.18872(13) 0.0445(7) Uani d D 1
Cl Cl3 0.70383(5) 0.92198(7) 0.20765(4) 0.0304(2) Uani d . 1
N N3 0.52234(16) 0.1460(2) 0.47885(11) 0.0199(5) Uani d . 1
H H3A 0.4903 0.0986 0.4615 0.024 Uiso calc R 1
Cl Cl4 0.55053(6) 0.81931(7) 0.29846(3) 0.0326(2) Uani d . 1
C C4 0.56383(19) 0.1251(2) 0.53017(13) 0.0183(6) Uani d . 1
Cl Cl5 0.51797(6) 0.63075(7) 0.20103(4) 0.0317(2) Uani d . 1
C C5 0.61254(19) 0.2011(2) 0.55736(14) 0.0198(6) Uani d . 1
Cl Cl6 0.63017(6) 0.69071(6) 0.46836(4) 0.0329(2) Uani d . 1
C C6 0.61565(18) 0.3025(2) 0.53287(14) 0.0189(6) Uani d . 1
N N6 0.65345(17) 0.3834(2) 0.55878(12) 0.0224(6) Uani d . 1
H H6A 0.6813 0.3724 0.5919 0.027 Uiso calc R 1
N N7 0.64498(18) 0.1527(2) 0.60684(12) 0.0237(6) Uani d . 1
H H7A 0.6788 0.1809 0.6335 0.028 Uiso calc R 1
C C8 0.6151(2) 0.0543(3) 0.60655(15) 0.0237(7) Uani d . 1
H H8A 0.6287 0.0044 0.6361 0.028 Uiso calc R 1
N N9 0.56465(17) 0.0337(2) 0.56098(12) 0.0219(6) Uani d . 1
C C9 0.6513(2) 0.4892(2) 0.53527(14) 0.0239(7) Uani d . 1
H H9A 0.6635 0.5389 0.5676 0.029 Uiso calc R 1
H H9B 0.5928 0.5040 0.5207 0.029 Uiso calc R 1
C C10 0.7143(2) 0.5083(2) 0.48574(14) 0.0210(7) Uani d . 1
C C11 0.7108(2) 0.6004(2) 0.45299(14) 0.0247(7) Uani d . 1
C C12 0.7666(2) 0.6214(3) 0.40738(15) 0.0306(8) Uani d . 1
H H12A 0.7636 0.6859 0.3868 0.037 Uiso calc R 1
C C13 0.8268(2) 0.5472(3) 0.39215(16) 0.0358(9) Uani d . 1
H H13A 0.8648 0.5597 0.3602 0.043 Uiso calc R 1
C C14 0.8317(2) 0.4551(3) 0.42324(17) 0.0357(9) Uani d . 1
H H14A 0.8732 0.4041 0.4126 0.043 Uiso calc R 1
C C15 0.7766(2) 0.4362(3) 0.47003(15) 0.0281(7) Uani d . 1
H H15A 0.7815 0.3729 0.4916 0.034 Uiso calc R 1
C C16 0.3684(3) 0.8778(5) 0.1860(3) 0.094(2) Uani d . 1
H H16A 0.3664 0.8177 0.2128 0.142 Uiso calc R 1
H H16B 0.3583 0.8542 0.1455 0.142 Uiso calc R 1
H H16C 0.3242 0.9282 0.1973 0.142 Uiso calc R 1
C C17 0.4570(3) 1.0279(3) 0.13257(18) 0.0391(9) Uani d . 1
H H17A 0.5108 1.0654 0.1257 0.059 Uiso calc R 1
H H17B 0.4121 1.0780 0.1431 0.059 Uiso calc R 1
H H17C 0.4405 0.9905 0.0967 0.059 Uiso calc R 1
H H3W 0.860(3) 0.606(2) 0.2071(18) 0.050 Uiso d D 1
H H3V 0.9236(18) 0.687(3) 0.2050(18) 0.050 Uiso d D 1

loop_
_atom_site_aniso_label
_atom_site_aniso_U_11
_atom_site_aniso_U_22
_atom_site_aniso_U_33
_atom_site_aniso_U_12
_atom_site_aniso_U_13
_atom_site_aniso_U_23
Ru1 0.02301(15) 0.01753(15) 0.01482(14) -0.00037(10) -0.00315(10) -0.00055(9)
S1 0.0678(7) 0.0305(5) 0.0233(4) 0.0244(5) 0.0070(4) -0.0014(4)
N1 0.0198(14) 0.0203(14) 0.0229(14) -0.0022(11) -0.0009(11) 0.0034(11)
O1 0.0259(12) 0.0285(12) 0.0207(11) 0.0062(10) -0.0028(9) -0.0053(10)
Cl2 0.0188(4) 0.0246(4) 0.0191(4) 0.0011(3) -0.0003(3) -0.0024(3)
C2 0.0215(16) 0.0227(16) 0.0232(17) -0.0017(13) -0.0035(13) 0.0038(13)
N2 0.0396(17) 0.0275(15) 0.0183(13) 0.0064(14) -0.0060(13) -0.0014(12)
O2 0.062(2) 0.0545(18) 0.0328(15) 0.0269(16) -0.0130(14) 0.0043(13)
O3 0.0407(16) 0.0503(18) 0.0424(17) -0.0016(14) -0.0104(13) 0.0060(14)
Cl3 0.0320(5) 0.0241(4) 0.0350(5) -0.0075(3) -0.0039(4) -0.0059(3)
N3 0.0186(13) 0.0181(13) 0.0229(14) -0.0032(11) -0.0041(11) -0.0002(11)
Cl4 0.0444(5) 0.0349(5) 0.0186(4) 0.0014(4) 0.0033(4) -0.0049(3)
C4 0.0161(15) 0.0169(15) 0.0218(16) -0.0008(12) 0.0021(12) -0.0004(12)
Cl5 0.0378(5) 0.0261(4) 0.0312(5) -0.0117(4) 0.0078(4) -0.0043(3)
C5 0.0185(15) 0.0197(15) 0.0212(15) -0.0019(13) -0.0024(12) 0.0025(13)
Cl6 0.0488(5) 0.0182(4) 0.0316(4) 0.0042(4) 0.0020(4) -0.0021(3)
C6 0.0148(15) 0.0189(15) 0.0231(16) -0.0004(12) 0.0029(12) 0.0012(13)
N6 0.0259(14) 0.0175(13) 0.0238(14) -0.0049(11) -0.0042(11) 0.0023(11)
N7 0.0257(14) 0.0228(14) 0.0225(14) -0.0066(12) -0.0072(11) 0.0039(11)
C8 0.0257(17) 0.0198(16) 0.0257(17) -0.0049(13) -0.0057(14) 0.0059(13)
N9 0.0230(14) 0.0187(13) 0.0240(14) -0.0026(11) -0.0022(11) 0.0041(11)
C9 0.0279(17) 0.0184(16) 0.0255(17) -0.0014(13) 0.0023(14) -0.0007(13)
C10 0.0222(16) 0.0188(15) 0.0220(16) -0.0056(13) -0.0043(13) -0.0021(13)
C11 0.0289(18) 0.0214(16) 0.0238(17) -0.0051(14) -0.0048(14) -0.0046(13)
C12 0.037(2) 0.0308(19) 0.0239(17) -0.0133(16) -0.0009(15) 0.0044(14)
C13 0.0263(19) 0.053(2) 0.0280(19) -0.0101(17) 0.0050(15) 0.0023(17)
C14 0.0235(18) 0.045(2) 0.038(2) 0.0023(16) 0.0033(16) -0.0018(18)
C15 0.0237(17) 0.0291(18) 0.0317(18) -0.0014(14) -0.0010(14) 0.0026(15)
C16 0.050(3) 0.075(4) 0.158(6) 0.028(3) 0.062(4) 0.052(4)
C17 0.045(2) 0.031(2) 0.041(2) 0.0084(17) 0.0006(18) 0.0047(17)

loop_
_atom_type_symbol
_atom_type_description
_atom_type_scat_dispersion_real
_atom_type_scat_dispersion_imag
_atom_type_scat_source
C C 0.0033 0.0016 'International Tables Vol C Tables 4.2.6.8 and 6.1.1.4'
H H 0.0000 0.0000 'International Tables Vol C Tables 4.2.6.8 and 6.1.1.4'
N N 0.0061 0.0033 'International Tables Vol C Tables 4.2.6.8 and 6.1.1.4'
O O 0.0106 0.0060 'International Tables Vol C Tables 4.2.6.8 and 6.1.1.4'
Cl Cl 0.1484 0.1585 'International Tables Vol C Tables 4.2.6.8 and 6.1.1.4'
Ru Ru -1.2594 0.8363 'International Tables Vol C Tables 4.2.6.8 and 6.1.1.4'
S S 0.1246 0.1234 'International Tables Vol C Tables 4.2.6.8 and 6.1.1.4'

loop_
_geom_angle_atom_site_label_1
_geom_angle_atom_site_label_2
_geom_angle_atom_site_label_3
_geom_angle
N2 Ru1 O1 178.16(12)
N2 Ru1 Cl5 92.30(10)
O1 Ru1 Cl5 86.00(7)
N2 Ru1 Cl2 94.19(10)
O1 Ru1 Cl2 85.09(6)
Cl5 Ru1 Cl2 88.86(3)
N2 Ru1 Cl4 90.41(10)
O1 Ru1 Cl4 90.24(7)
Cl5 Ru1 Cl4 88.82(3)
Cl2 Ru1 Cl4 174.92(3)
N2 Ru1 Cl3 95.26(10)
O1 Ru1 Cl3 86.44(7)
Cl5 Ru1 Cl3 172.39(3)
Cl2 Ru1 Cl3 89.65(3)
Cl4 Ru1 Cl3 92.06(3)
O1 S1 C17 102.31(16)
O1 S1 C16 102.2(2)
C17 S1 C16 97.5(3)
C2 N1 C6 119.4(3)
S1 O1 Ru1 123.75(13)
N1 C2 N3 125.2(3)
N1 C2 H2A 117.4
N3 C2 H2A 117.4
O2 N2 Ru1 175.0(3)
H3W O3 H3V 104(4)
C2 N3 C4 117.4(3)
C2 N3 H3A 121.3
C4 N3 H3A 121.3
N3 C4 N9 127.7(3)
N3 C4 C5 120.5(3)
N9 C4 C5 111.8(3)
N7 C5 C4 104.5(3)
N7 C5 C6 136.1(3)
C4 C5 C6 119.4(3)
N6 C6 N1 118.4(3)
N6 C6 C5 123.9(3)
N1 C6 C5 117.8(3)
C6 N6 C9 123.5(3)
C6 N6 H6A 118.2
C9 N6 H6A 118.2
C8 N7 C5 106.8(3)
C8 N7 H7A 126.6
C5 N7 H7A 126.6
N9 C8 N7 113.4(3)
N9 C8 H8A 123.3
N7 C8 H8A 123.3
C8 N9 C4 103.6(3)
N6 C9 C10 114.0(3)
N6 C9 H9A 108.7
C10 C9 H9A 108.7
N6 C9 H9B 108.7
C10 C9 H9B 108.7
H9A C9 H9B 107.6
C15 C10 C11 116.9(3)
C15 C10 C9 122.6(3)
C11 C10 C9 120.5(3)
C12 C11 C10 122.7(3)
C12 C11 Cl6 118.4(3)
C10 C11 Cl6 118.8(3)
C11 C12 C13 118.9(3)
C11 C12 H12A 120.5
C13 C12 H12A 120.5
C14 C13 C12 120.0(3)
C14 C13 H13A 120.0
C12 C13 H13A 120.0
C13 C14 C15 120.4(4)
C13 C14 H14A 119.8
C15 C14 H14A 119.8
C14 C15 C10 121.1(3)
C14 C15 H15A 119.5
C10 C15 H15A 119.5
S1 C16 H16A 109.5
S1 C16 H16B 109.5
H16A C16 H16B 109.5
S1 C16 H16C 109.5
H16A C16 H16C 109.5
H16B C16 H16C 109.5
S1 C17 H17A 109.5
S1 C17 H17B 109.5
H17A C17 H17B 109.5
S1 C17 H17C 109.5
H17A C17 H17C 109.5
H17B C17 H17C 109.5

loop_
_geom_bond_atom_site_label_1
_geom_bond_atom_site_label_2
_geom_bond_distance
Ru1 N2 1.703(3)
Ru1 O1 2.042(2)
Ru1 Cl5 2.3585(9)
Ru1 Cl2 2.3713(8)
Ru1 Cl4 2.3746(8)
Ru1 Cl3 2.3798(8)
S1 O1 1.536(2)
S1 C17 1.761(4)
S1 C16 1.778(6)
N1 C2 1.323(4)
N1 C6 1.363(4)
C2 N3 1.335(4)
C2 H2A 0.9500
N2 O2 1.149(4)
O3 H3W 0.904(19)
O3 H3V 0.909(19)
N3 C4 1.359(4)
N3 H3A 0.8800
C4 N9 1.363(4)
C4 C5 1.380(4)
C5 N7 1.379(4)
C5 C6 1.412(5)
Cl6 C11 1.745(3)
C6 N6 1.329(4)
N6 C9 1.457(4)
N6 H6A 0.8800
N7 C8 1.344(4)
N7 H7A 0.8800
C8 N9 1.326(4)
C8 H8A 0.9500
C9 C10 1.514(4)
C9 H9A 0.9900
C9 H9B 0.9900
C10 C15 1.388(5)
C10 C11 1.394(5)
C11 C12 1.379(5)
C12 C13 1.382(5)
C12 H12A 0.9500
C13 C14 1.376(5)
C13 H13A 0.9500
C14 C15 1.388(5)
C14 H14A 0.9500
C15 H15A 0.9500
C16 H16A 0.9800
C16 H16B 0.9800
C16 H16C 0.9800
C17 H17A 0.9800
C17 H17B 0.9800
C17 H17C 0.9800

loop_
_geom_hbond_atom_site_label_D
_geom_hbond_atom_site_label_H
_geom_hbond_atom_site_label_A
_geom_hbond_site_symmetry_A
_geom_hbond_distance_DH
_geom_hbond_distance_HA
_geom_hbond_distance_DA
_geom_hbond_angle_DHA
N3 H3A N9 5_656 0.88 1.97 2.821(4) 163.5
N6 H6A O3 2_665 0.88 2.41 3.046(4) 129.7
N6 H6A Cl2 2_665 0.88 2.66 3.312(3) 131.8
N7 H7A O3 2_665 0.88 2.45 2.976(4) 118.6
N7 H7A Cl2 2_665 0.88 2.68 3.290(3) 127.0
N7 H7A Cl3 2_665 0.88 2.82 3.424(3) 127.6
O3 H3W Cl3 8_755 0.904(19) 2.56(3) 3.386(3) 152(4)
O3 H3V Cl4 6_656 0.909(19) 2.61(3) 3.402(3) 146(4)
O3 H3V Cl5 6_656 0.909(19) 2.69(3) 3.406(3) 136(4)
